data_4038348
loop_
_publ_author_name
'Ruggeri, Michele'
'Dombrowski, Amanda W.'
'Djuric, Stevan W.'
'Baxendale, Ian R.'

_publ_section_title
;
 A rearrangement of 3-hydroxyazetidines into 2-oxazolines.
;
_journal_name_full 'The Journal of organic chemistry'
_journal_paper_doi 10.1021/acs.joc.0c00656
_journal_year 2020
_chemical_formula_moiety 'C23 H27 Cl N2 O3 S'
_chemical_formula_sum 'C23 H27 Cl N2 O3 S'
_chemical_formula_weight 446.97
_space_group_crystal_system monoclinic
_space_group_IT_number 14
_space_group_name_Hall '-P 2ybc'
_space_group_name_H-M_alt 'P 1 21/c 1'
_atom_sites_solution_hydrogens geom
_atom_sites_solution_primary dual
_atom_sites_solution_secondary difmap
_audit_creation_date 2019-01-17
_audit_creation_method
;
Olex2 1.2-beta
(compiled 2018.05.29 svn.r3508 for OlexSys, GUI svn.r5506)
;
_cell_angle_alpha 90
_cell_angle_beta 98.815(4)
_cell_angle_gamma 90
_cell_formula_units_Z 4
_cell_length_a 5.9218(6)
_cell_length_b 21.635(2)
_cell_length_c 17.5661(16)
_cell_measurement_reflns_used 8733
_cell_measurement_temperature 230(2)
_cell_measurement_theta_max 21.64
_cell_measurement_theta_min 2.22
_cell_volume 2224.0(4)
_computing_cell_refinement 'SAINT v8.38A (Bruker, 2017)'
_computing_data_collection 'APEX3 v.2016.1-0 (Bruker, 2016)'
_computing_data_reduction 'SAINT v8.38A (Bruker, 2017)'
_computing_molecular_graphics 'Olex2 (Dolomanov et al., 2009)'
_computing_publication_material 'Olex2 (Dolomanov et al., 2009)'
_computing_structure_refinement 'ShelXL 2018/3 multi-CPU version (Sheldrick, 2015a)'
_computing_structure_solution 'ShelXT 2018/2 (Sheldrick, 2015)'
_diffrn_ambient_temperature 230(2)
_diffrn_detector_area_resol_mean 10.4
_diffrn_detector_type 'Bruker PHOTON 100 CMOS'
_diffrn_measured_fraction_theta_full 0.999
_diffrn_measured_fraction_theta_max 0.999
_diffrn_measurement_device '3-circle area detector diffractometer'
_diffrn_measurement_device_type 'Bruker D8 Venture'
_diffrn_measurement_method '\f and \w scans'
_diffrn_radiation_monochromator 'focusing mirrors'
_diffrn_radiation_probe x-ray
_diffrn_radiation_type MoK\a
_diffrn_radiation_wavelength 0.71073
_diffrn_reflns_av_R_equivalents 0.0451
_diffrn_reflns_av_unetI/netI 0.0282
_diffrn_reflns_Laue_measured_fraction_full 0.999
_diffrn_reflns_Laue_measured_fraction_max 0.999
_diffrn_reflns_limit_h_max 7
_diffrn_reflns_limit_h_min -7
_diffrn_reflns_limit_k_max 25
_diffrn_reflns_limit_k_min -25
_diffrn_reflns_limit_l_max 20
_diffrn_reflns_limit_l_min -20
_diffrn_reflns_number 35052
_diffrn_reflns_point_group_measured_fraction_full 0.999
_diffrn_reflns_point_group_measured_fraction_max 0.999
_diffrn_reflns_theta_full 25.026
_diffrn_reflns_theta_max 25.026
_diffrn_reflns_theta_min 2.218
_diffrn_source 'microfocus sealed X-ray tube'
_diffrn_source_type 'Incoatec I\mS microsource'
_diffrn_standards_number 0
_exptl_absorpt_coefficient_mu 0.293
_exptl_absorpt_correction_T_max 1.0000
_exptl_absorpt_correction_T_min 0.9578
_exptl_absorpt_correction_type multi-scan
_exptl_absorpt_process_details
;
 SADABS-2016/2 (Bruker,2016/2) was used for absorption correction. wR2(int) 
  was 0.1305 before and 0.0472 after correction. The Ratio of minimum to maximum 
  transmission is 0.9578. The \l/2 correction factor is Not present.
;
_exptl_crystal_colour colourless
_exptl_crystal_colour_primary colourless
_exptl_crystal_density_diffrn 1.335
_exptl_crystal_description prism
_exptl_crystal_F_000 944
_exptl_crystal_size_max 0.37
_exptl_crystal_size_mid 0.155
_exptl_crystal_size_min 0.132
_refine_diff_density_max 0.170
_refine_diff_density_min -0.227
_refine_diff_density_rms 0.034
_refine_ls_extinction_coef 0.0093(8)
_refine_ls_extinction_expression Fc^*^=kFc[1+0.001xFc^2^\l^3^/sin(2\q)]^-1/4^
_refine_ls_extinction_method 'SHELXL-2018/3 (Sheldrick, 2015a)'
_refine_ls_goodness_of_fit_ref 1.027
_refine_ls_hydrogen_treatment constr
_refine_ls_matrix_type full
_refine_ls_number_parameters 273
_refine_ls_number_reflns 3912
_refine_ls_number_restraints 0
_refine_ls_restrained_S_all 1.027
_refine_ls_R_factor_all 0.0656
_refine_ls_R_factor_gt 0.0397
_refine_ls_shift/su_max 0.001
_refine_ls_shift/su_mean 0.000
_refine_ls_structure_factor_coef Fsqd
_refine_ls_weighting_details 'w=1/[\s^2^(Fo^2^)+(0.0423P)^2^+0.7924P] where P=(Fo^2^+2Fc^2^)/3'
_refine_ls_weighting_scheme calc
_refine_ls_wR_factor_gt 0.0915
_refine_ls_wR_factor_ref 0.1014
_reflns_Friedel_coverage 0.000
_reflns_number_gt 2822
_reflns_number_total 3912
_reflns_threshold_expression 'I > 2\s(I)'
_cod_data_source_file jo0c00656_si_003.cif
_cod_data_source_block 19srv004
_cod_depositor_comments
;
The following automatic conversions were performed:

data item '_diffrn_radiation_probe' value 'X-ray' was changed to
'x-ray' in accordance with the
/home/data/users/saulius/crontab/automatic-downloads/rss-feeds/ACS/lib/dictionaries/cif_core.dic
dictionary named 'cif_core.dic' version 2.4.2 last updated on
2011-04-26.

Automatic conversion script
Id: cif_fix_values 7556 2019-12-06 15:28:31Z antanas 
;
_cod_original_cell_volume 2223.9(4)
_cod_database_code 4038348
_ccdc_polymorph 'room temperature phase'
_olex2_refinement_description
;
1. Fixed Uiso
 At 1.2 times of:
  All C(H) groups, All C(H,H) groups, All C(H,H,H,H,H,H) groups
2. Others
 Sof(H7D)=Sof(H7E)=Sof(H7F)=1-FVAR(1)
 Sof(H7C)=Sof(H7A)=Sof(H7B)=FVAR(1)
3.a Secondary CH2 refined with riding coordinates:
 C8(H8A,H8B), C10(H10A,H10B), C12(H12A,H12B), C13(H13A,H13B), C14(H14A,H14B),
 C15(H15A,H15B), C16(H16A,H16B), C17(H17A,H17B)
3.b Aromatic/amide H refined with riding coordinates:
 C2(H2), C3(H3), C5(H5), C6(H6), C19(H19), C20(H20), C22(H22), C23(H23)
3.c Disordered Me refined with riding coordinates:
 C7(H7C,H7A,H7B,H7D,H7E,H7F)
;
_oslims_operator_name 'Dr A Batsanov'
_oslims_operator_uuid 642c0cab-15e1-4db6-aabf-d1e3f44b6814
_oslims_submitter_name 'Mr Michele Ruggeri'
_oslims_submitter_uuid 1a56f251-525c-414f-9d37-3e740585b168
_shelx_estimated_absorpt_t_min 0.899
_shelx_estimated_absorpt_t_max 0.962
_shelx_shelxl_version_number 2018/3
_shelx_space_group_comment
;
The symmetry employed for this shelxl refinement is uniquely defined
by the following loop, which should always be used as a source of
symmetry information in preference to the above space-group names.
They are only intended as comments.
;

loop_
_space_group_symop_operation_xyz
'x, y, z'
'-x, y+1/2, -z+1/2'
'-x, -y, -z'
'x, -y-1/2, z-1/2'

loop_
_atom_site_label
_atom_site_type_symbol
_atom_site_fract_x
_atom_site_fract_y
_atom_site_fract_z
_atom_site_U_iso_or_equiv
_atom_site_adp_type
_atom_site_occupancy
_atom_site_site_symmetry_order
_atom_site_calc_flag
_atom_site_refinement_flags_posn
_atom_site_refinement_flags_adp
_atom_site_refinement_flags_occupancy
_atom_site_disorder_assembly
_atom_site_disorder_group
Cl Cl 0.01508(14) 0.45470(3) 0.09880(4) 0.0869(3) Uani 1 1 d . . . . .
S S 0.63735(9) 0.32630(3) 0.55225(3) 0.05117(18) Uani 1 1 d . . . . .
O1 O 0.7773(2) 0.36214(7) 0.50945(9) 0.0617(4) Uani 1 1 d . . . . .
O2 O 0.7408(3) 0.28907(7) 0.61488(9) 0.0729(5) Uani 1 1 d . . . . .
O3 O 0.8162(3) 0.22322(10) 0.36073(11) 0.0855(6) Uani 1 1 d . . . . .
N1 N 0.4827(3) 0.28015(7) 0.49063(9) 0.0425(4) Uani 1 1 d . . . . .
N2 N 0.4328(3) 0.21989(8) 0.33159(10) 0.0507(5) Uani 1 1 d . . . . .
C1 C 0.4451(4) 0.37750(10) 0.58714(11) 0.0499(5) Uani 1 1 d . . . . .
C2 C 0.3967(4) 0.43377(10) 0.55154(13) 0.0571(6) Uani 1 1 d . . . . .
H2 H 0.469049 0.445284 0.510321 0.068 Uiso 1 1 calc R . . . .
C3 C 0.2412(4) 0.47285(12) 0.57710(16) 0.0693(7) Uani 1 1 d . . . . .
H3 H 0.209932 0.510772 0.552842 0.083 Uiso 1 1 calc R . . . .
C4 C 0.1305(4) 0.45701(14) 0.63797(16) 0.0710(7) Uani 1 1 d . . . . .
C5 C 0.1794(5) 0.40039(15) 0.67187(14) 0.0791(8) Uani 1 1 d . . . . .
H5 H 0.104623 0.388641 0.712427 0.095 Uiso 1 1 calc R . . . .
C6 C 0.3349(5) 0.36049(12) 0.64802(13) 0.0677(7) Uani 1 1 d . . . . .
H6 H 0.365668 0.322596 0.672389 0.081 Uiso 1 1 calc R . . . .
C7 C -0.0393(5) 0.49985(16) 0.6655(2) 0.1077(12) Uani 1 1 d . . . . .
H7C H -0.051190 0.536961 0.635200 0.129 Uiso 0.64(3) 1 calc R . P . .
H7A H -0.185850 0.479993 0.660323 0.129 Uiso 0.64(3) 1 calc R . P . .
H7B H 0.010488 0.510003 0.718635 0.129 Uiso 0.64(3) 1 calc R . P . .
H7D H -0.099845 0.481010 0.707572 0.129 Uiso 0.36(3) 1 calc R . P . .
H7E H 0.034815 0.537979 0.682449 0.129 Uiso 0.36(3) 1 calc R . P . .
H7F H -0.161523 0.507968 0.624137 0.129 Uiso 0.36(3) 1 calc R . P . .
C8 C 0.3869(3) 0.30836(9) 0.41610(10) 0.0411(5) Uani 1 1 d . . . . .
H8A H 0.408826 0.352736 0.420337 0.049 Uiso 1 1 calc R . . . .
H8B H 0.223591 0.300772 0.407102 0.049 Uiso 1 1 calc R . . . .
C9 C 0.4873(3) 0.28573(10) 0.34485(11) 0.0457(5) Uani 1 1 d . . . . .
C10 C 0.7511(4) 0.28676(14) 0.35495(15) 0.0706(7) Uani 1 1 d . . . . .
H10A H 0.803436 0.306068 0.310972 0.085 Uiso 1 1 calc R . . . .
H10B H 0.814090 0.309113 0.401222 0.085 Uiso 1 1 calc R . . . .
C11 C 0.6191(4) 0.19060(13) 0.34349(14) 0.0677(7) Uani 1 1 d . . . . .
C12 C 0.6423(6) 0.12143(15) 0.34033(18) 0.0969(11) Uani 1 1 d . . . . .
H12A H 0.784457 0.109347 0.371858 0.116 Uiso 1 1 calc R . . . .
H12B H 0.650773 0.109278 0.287687 0.116 Uiso 1 1 calc R . . . .
C13 C 0.4467(6) 0.08688(13) 0.36782(17) 0.0914(10) Uani 1 1 d . . . . .
H13A H 0.305799 0.109172 0.350980 0.110 Uiso 1 1 calc R . . . .
H13B H 0.432860 0.046506 0.343535 0.110 Uiso 1 1 calc R . . . .
C14 C 0.4739(6) 0.07837(11) 0.45433(17) 0.0868(9) Uani 1 1 d . . . . .
H14A H 0.608666 0.053362 0.470522 0.104 Uiso 1 1 calc R . . . .
H14B H 0.342983 0.055598 0.466554 0.104 Uiso 1 1 calc R . . . .
C15 C 0.4957(4) 0.13811(10) 0.50063(14) 0.0661(7) Uani 1 1 d . . . . .
H15A H 0.530103 0.127974 0.554967 0.079 Uiso 1 1 calc R . . . .
H15B H 0.623428 0.161644 0.487249 0.079 Uiso 1 1 calc R . . . .
C16 C 0.2836(4) 0.17826(9) 0.48765(12) 0.0521(6) Uani 1 1 d . . . . .
H16A H 0.237152 0.184042 0.432723 0.063 Uiso 1 1 calc R . . . .
H16B H 0.160597 0.157062 0.507554 0.063 Uiso 1 1 calc R . . . .
C17 C 0.3195(4) 0.24058(9) 0.52575(12) 0.0501(5) Uani 1 1 d . . . . .
H17A H 0.173622 0.261679 0.521823 0.060 Uiso 1 1 calc R . . . .
H17B H 0.377180 0.234828 0.580006 0.060 Uiso 1 1 calc R . . . .
C18 C 0.3754(3) 0.32565(10) 0.27851(11) 0.0440(5) Uani 1 1 d . . . . .
C19 C 0.1820(3) 0.30670(10) 0.23007(11) 0.0429(5) Uani 1 1 d . . . . .
H19 H 0.125360 0.267073 0.235191 0.051 Uiso 1 1 calc R . . . .
C20 C 0.0709(4) 0.34568(10) 0.17405(11) 0.0494(5) Uani 1 1 d . . . . .
H20 H -0.059894 0.332575 0.141918 0.059 Uiso 1 1 calc R . . . .
C21 C 0.1562(4) 0.40378(11) 0.16657(12) 0.0560(6) Uani 1 1 d . . . . .
C22 C 0.3510(5) 0.42342(12) 0.21264(14) 0.0691(7) Uani 1 1 d . . . . .
H22 H 0.410220 0.462515 0.205917 0.083 Uiso 1 1 calc R . . . .
C23 C 0.4574(4) 0.38470(12) 0.26872(14) 0.0654(7) Uani 1 1 d . . . . .
H23 H 0.587361 0.398317 0.300888 0.078 Uiso 1 1 calc R . . . .

loop_
_atom_site_aniso_label
_atom_site_aniso_U_11
_atom_site_aniso_U_22
_atom_site_aniso_U_33
_atom_site_aniso_U_23
_atom_site_aniso_U_13
_atom_site_aniso_U_12
Cl 0.1169(6) 0.0675(4) 0.0717(4) 0.0234(3) -0.0003(4) 0.0119(4)
S 0.0464(3) 0.0508(3) 0.0505(3) 0.0042(3) -0.0111(2) -0.0072(3)
O1 0.0458(9) 0.0650(10) 0.0719(10) 0.0015(8) 0.0011(7) -0.0178(8)
O2 0.0709(11) 0.0685(11) 0.0668(10) 0.0120(8) -0.0291(9) -0.0017(9)
O3 0.0389(10) 0.1253(17) 0.0917(13) 0.0072(12) 0.0080(9) 0.0337(11)
N1 0.0379(9) 0.0428(9) 0.0441(9) 0.0037(7) -0.0022(7) -0.0029(7)
N2 0.0441(10) 0.0591(11) 0.0474(10) -0.0024(8) 0.0028(8) 0.0172(9)
C1 0.0572(14) 0.0486(12) 0.0400(11) -0.0023(10) -0.0050(10) -0.0137(10)
C2 0.0622(15) 0.0510(13) 0.0579(14) 0.0008(11) 0.0088(11) -0.0073(11)
C3 0.0688(17) 0.0583(15) 0.0772(18) -0.0063(13) 0.0002(14) -0.0044(13)
C4 0.0628(16) 0.083(2) 0.0658(17) -0.0327(15) 0.0045(13) -0.0152(14)
C5 0.095(2) 0.097(2) 0.0478(15) -0.0205(15) 0.0186(14) -0.0289(18)
C6 0.094(2) 0.0672(16) 0.0402(13) -0.0018(12) 0.0057(13) -0.0168(15)
C7 0.080(2) 0.128(3) 0.116(3) -0.057(2) 0.0183(19) -0.003(2)
C8 0.0296(10) 0.0488(11) 0.0435(11) 0.0037(9) 0.0007(8) 0.0014(9)
C9 0.0273(10) 0.0616(14) 0.0483(12) 0.0010(10) 0.0058(8) 0.0013(9)
C10 0.0312(12) 0.113(2) 0.0679(16) -0.0004(15) 0.0089(11) 0.0061(14)
C11 0.0535(16) 0.0906(19) 0.0577(15) -0.0019(13) 0.0048(11) 0.0342(15)
C12 0.106(3) 0.100(2) 0.080(2) -0.0107(17) 0.0018(18) 0.068(2)
C13 0.120(3) 0.0581(17) 0.088(2) -0.0183(15) -0.0104(19) 0.0321(18)
C14 0.108(2) 0.0492(15) 0.093(2) 0.0024(14) -0.0180(17) 0.0215(15)
C15 0.0759(17) 0.0520(14) 0.0618(14) 0.0087(11) -0.0168(12) 0.0063(12)
C16 0.0540(13) 0.0476(12) 0.0513(13) 0.0059(10) -0.0034(10) -0.0100(10)
C17 0.0486(12) 0.0516(13) 0.0493(12) 0.0042(10) 0.0046(10) -0.0080(10)
C18 0.0334(11) 0.0583(13) 0.0423(11) 0.0002(10) 0.0118(9) -0.0009(10)
C19 0.0415(11) 0.0490(12) 0.0395(11) 0.0003(9) 0.0105(9) 0.0006(9)
C20 0.0506(13) 0.0549(13) 0.0417(11) -0.0011(10) 0.0038(9) 0.0010(11)
C21 0.0703(16) 0.0551(14) 0.0433(12) 0.0070(10) 0.0113(11) 0.0039(12)
C22 0.0783(18) 0.0606(15) 0.0694(16) 0.0133(13) 0.0151(14) -0.0204(14)
C23 0.0549(15) 0.0758(17) 0.0632(15) 0.0077(13) 0.0024(12) -0.0220(13)

loop_
_atom_type_symbol
_atom_type_description
_atom_type_scat_dispersion_real
_atom_type_scat_dispersion_imag
_atom_type_scat_source
C C 0.0033 0.0016 'International Tables Vol C Tables 4.2.6.8 and 6.1.1.4'
H H 0.0000 0.0000 'International Tables Vol C Tables 4.2.6.8 and 6.1.1.4'
Cl Cl 0.1484 0.1585 'International Tables Vol C Tables 4.2.6.8 and 6.1.1.4'
N N 0.0061 0.0033 'International Tables Vol C Tables 4.2.6.8 and 6.1.1.4'
O O 0.0106 0.0060 'International Tables Vol C Tables 4.2.6.8 and 6.1.1.4'
S S 0.1246 0.1234 'International Tables Vol C Tables 4.2.6.8 and 6.1.1.4'

loop_
_exptl_crystal_face_index_h
_exptl_crystal_face_index_k
_exptl_crystal_face_index_l
_exptl_crystal_face_perp_dist
0.00 1.00 0.00 0.0510
0.00 -1.00 0.00 0.0590
0.00 1.00 -1.00 0.0660
0.00 -1.00 1.00 0.0650
0.00 -1.00 -1.00 0.0760
0.00 1.00 1.00 0.0760
-2.00 2.00 1.00 0.1620
1.00 0.00 -1.00 0.1620

loop_
_geom_angle_atom_site_label_1
_geom_angle_atom_site_label_2
_geom_angle_atom_site_label_3
_geom_angle
_geom_angle_site_symmetry_1
_geom_angle_site_symmetry_3
_geom_angle_publ_flag
O1 S N1 107.00(9) . . ?
O1 S C1 107.41(10) . . ?
O2 S O1 119.85(10) . . ?
O2 S N1 107.17(9) . . ?
O2 S C1 108.10(11) . . ?
N1 S C1 106.63(9) . . ?
C11 O3 C10 105.73(17) . . ?
C8 N1 S 115.60(13) . . ?
C8 N1 C17 114.72(15) . . ?
C17 N1 S 114.00(13) . . ?
C11 N2 C9 107.2(2) . . ?
C2 C1 S 119.82(18) . . ?
C2 C1 C6 119.7(2) . . ?
C6 C1 S 120.46(18) . . ?
C3 C2 C1 119.9(2) . . ?
C2 C3 C4 121.4(3) . . ?
C3 C4 C7 121.2(3) . . ?
C5 C4 C3 117.6(3) . . ?
C5 C4 C7 121.2(3) . . ?
C6 C5 C4 122.3(3) . . ?
C5 C6 C1 119.1(2) . . ?
N1 C8 C9 116.36(16) . . ?
N2 C9 C8 109.43(16) . . ?
N2 C9 C10 103.03(18) . . ?
N2 C9 C18 111.70(16) . . ?
C10 C9 C8 114.22(17) . . ?
C18 C9 C8 105.34(16) . . ?
C18 C9 C10 113.24(18) . . ?
O3 C10 C9 104.6(2) . . ?
O3 C11 C12 116.4(2) . . ?
N2 C11 O3 118.4(2) . . ?
N2 C11 C12 125.2(3) . . ?
C11 C12 C13 113.6(2) . . ?
C14 C13 C12 114.2(3) . . ?
C13 C14 C15 114.8(2) . . ?
C16 C15 C14 113.9(2) . . ?
C17 C16 C15 112.89(18) . . ?
N1 C17 C16 112.71(18) . . ?
C19 C18 C9 121.83(18) . . ?
C19 C18 C23 118.06(19) . . ?
C23 C18 C9 119.94(18) . . ?
C18 C19 C20 121.11(19) . . ?
C21 C20 C19 119.1(2) . . ?
C20 C21 Cl 120.13(18) . . ?
C20 C21 C22 121.2(2) . . ?
C22 C21 Cl 118.70(18) . . ?
C23 C22 C21 119.2(2) . . ?
C22 C23 C18 121.4(2) . . ?

loop_
_geom_bond_atom_site_label_1
_geom_bond_atom_site_label_2
_geom_bond_distance
_geom_bond_site_symmetry_2
_geom_bond_publ_flag
Cl C21 1.739(2) . ?
S O1 1.4299(16) . ?
S O2 1.4241(15) . ?
S N1 1.6441(16) . ?
S C1 1.764(2) . ?
O3 C10 1.427(3) . ?
O3 C11 1.358(3) . ?
N1 C8 1.477(2) . ?
N1 C17 1.494(3) . ?
N2 C9 1.471(3) . ?
N2 C11 1.261(3) . ?
C1 C2 1.379(3) . ?
C1 C6 1.385(3) . ?
C2 C3 1.375(3) . ?
C3 C4 1.380(4) . ?
C4 C5 1.373(4) . ?
C4 C7 1.501(4) . ?
C5 C6 1.373(4) . ?
C8 C9 1.545(3) . ?
C9 C10 1.545(3) . ?
C9 C18 1.519(3) . ?
C11 C12 1.505(4) . ?
C12 C13 1.518(4) . ?
C13 C14 1.515(4) . ?
C14 C15 1.522(3) . ?
C15 C16 1.516(3) . ?
C16 C17 1.506(3) . ?
C18 C19 1.380(3) . ?
C18 C23 1.387(3) . ?
C19 C20 1.383(3) . ?
C20 C21 1.368(3) . ?
C21 C22 1.371(3) . ?
C22 C23 1.371(3) . ?
